data_4338968
loop_
_publ_author_name
'Ma, Mengtao'
'Pullarkat, Sumod A.'
'Li, Yongxin'
'Leung, Pak-Hing'

_publ_section_title
;
 Novel stereochemistry, reactivity, and stability of an arsenic
 heterocycle in a metal-promoted asymmetric cycloaddition reaction.
;
_journal_issue 22
_journal_name_full 'Inorganic chemistry'
_journal_page_first 9488
_journal_page_last 9494
_journal_paper_doi 10.1021/ic701419j
_journal_volume 46
_journal_year 2007
_chemical_absolute_configuration ad
_chemical_formula_sum 'C27 H27 As Cl5 P Pd'
_chemical_formula_weight 741.03
_chemical_name_systematic
;

 ?

;
_space_group_IT_number 19
_symmetry_cell_setting orthorhombic
_symmetry_space_group_name_Hall 'P 2ac 2ab'
_symmetry_space_group_name_H-M 'P 21 21 21'
_atom_sites_solution_hydrogens geom
_atom_sites_solution_primary direct
_atom_sites_solution_secondary difmap
_audit_creation_method SHELXL-97
_cell_angle_alpha 90.00
_cell_angle_beta 90.00
_cell_angle_gamma 90.00
_cell_formula_units_Z 4
_cell_length_a 8.6453(3)
_cell_length_b 14.7344(6)
_cell_length_c 22.8349(9)
_cell_measurement_reflns_used 5516
_cell_measurement_temperature 173(2)
_cell_measurement_theta_max 29.26
_cell_measurement_theta_min 2.52
_cell_volume 2908.79(19)
_computing_cell_refinement 'Bruker SMART'
_computing_data_collection 'Bruker SMART'
_computing_data_reduction 'Bruker SAINT'
_computing_molecular_graphics 'Bruker SHELXTL'
_computing_publication_material 'Bruker SHELXTL'
_computing_structure_refinement 'SHELXL-97 (Sheldrick, 1997)'
_computing_structure_solution 'SHELXS-97 (Sheldrick, 1990)'
_diffrn_ambient_temperature 173(2)
_diffrn_measured_fraction_theta_full 0.996
_diffrn_measured_fraction_theta_max 0.996
_diffrn_measurement_device_type 'CCD area detector'
_diffrn_measurement_method 'phi and omega scans'
_diffrn_radiation_monochromator graphite
_diffrn_radiation_source 'fine-focus sealed tube'
_diffrn_radiation_type MoK\a
_diffrn_radiation_wavelength 0.71073
_diffrn_reflns_av_R_equivalents 0.0450
_diffrn_reflns_av_sigmaI/netI 0.0507
_diffrn_reflns_limit_h_max 11
_diffrn_reflns_limit_h_min -12
_diffrn_reflns_limit_k_max 21
_diffrn_reflns_limit_k_min -21
_diffrn_reflns_limit_l_max 32
_diffrn_reflns_limit_l_min -32
_diffrn_reflns_number 38758
_diffrn_reflns_theta_full 30.63
_diffrn_reflns_theta_max 30.63
_diffrn_reflns_theta_min 1.64
_exptl_absorpt_coefficient_mu 2.298
_exptl_absorpt_correction_T_max 0.7244
_exptl_absorpt_correction_T_min 0.5974
_exptl_absorpt_correction_type multi-scan
_exptl_crystal_colour colourless
_exptl_crystal_density_diffrn 1.692
_exptl_crystal_density_meas 0
_exptl_crystal_density_method 'not measured'
_exptl_crystal_description fragment
_exptl_crystal_F_000 1472
_exptl_crystal_size_max 0.25
_exptl_crystal_size_mid 0.15
_exptl_crystal_size_min 0.15
_refine_diff_density_max 0.711
_refine_diff_density_min -0.657
_refine_diff_density_rms 0.269
_refine_ls_abs_structure_details 'Flack H D (1983), Acta Cryst. A39, 876-881'
_refine_ls_abs_structure_Flack -0.001(8)
_refine_ls_extinction_method none
_refine_ls_goodness_of_fit_ref 1.087
_refine_ls_hydrogen_treatment constr
_refine_ls_matrix_type full
_refine_ls_number_parameters 318
_refine_ls_number_reflns 8929
_refine_ls_number_restraints 0
_refine_ls_restrained_S_all 1.087
_refine_ls_R_factor_all 0.0410
_refine_ls_R_factor_gt 0.0296
_refine_ls_shift/su_max 0.002
_refine_ls_shift/su_mean 0.000
_refine_ls_structure_factor_coef Fsqd
_refine_ls_weighting_details 'calc w=1/[\s^2^(Fo^2^)+(0.0369P)^2^+0.0000P] where P=(Fo^2^+2Fc^2^)/3'
_refine_ls_weighting_scheme calc
_refine_ls_wR_factor_gt 0.0613
_refine_ls_wR_factor_ref 0.0805
_reflns_number_gt 7780
_reflns_number_total 8929
_reflns_threshold_expression >2sigma(I)
_cod_data_source_file ic701419j3.cif
_cod_data_source_block leung94
_cod_depositor_comments
;
The following automatic conversions were performed:

'_symmetry_cell_setting' value 'Orthorhombic' changed to
'orthorhombic' according to
/usr/data/users/saulius/automatic-downloads/retrospective/ACS/lib/dictionaries/cif_core.dic
dictionary named 'cif_core.dic' version 2.4.2 from 2011-04-26.

Automatic conversion script
Id: cif_fix_values 2281 2013-09-26 08:29:07Z andrius 
;
_cod_original_cell_volume 2908.78(19)
_cod_original_sg_symbol_H-M P2(1)2(1)2(1)
_cod_database_code 4338968

loop_
_symmetry_equiv_pos_as_xyz
'x, y, z'
'-x+1/2, -y, z+1/2'
'-x, y+1/2, -z+1/2'
'x+1/2, -y+1/2, -z'

loop_
_atom_site_label
_atom_site_type_symbol
_atom_site_fract_x
_atom_site_fract_y
_atom_site_fract_z
_atom_site_U_iso_or_equiv
_atom_site_adp_type
_atom_site_occupancy
_atom_site_symmetry_multiplicity
_atom_site_calc_flag
_atom_site_refinement_flags
Pd1 Pd 1.13950(3) 0.109935(15) 0.791616(10) 0.01851(6) Uani 1 1 d .
As1 As 1.01768(4) 0.01973(2) 0.861295(13) 0.01854(7) Uani 1 1 d .
P1 P 0.89538(10) 0.15356(5) 0.77016(4) 0.01949(17) Uani 1 1 d .
Cl1 Cl 1.37823(10) 0.06194(6) 0.82927(4) 0.02870(17) Uani 1 1 d .
Cl2 Cl 1.25707(12) 0.21282(6) 0.72660(4) 0.0373(2) Uani 1 1 d .
Cl3 Cl 0.58416(14) 0.27363(7) 0.91435(5) 0.0494(3) Uani 1 1 d .
Cl4 Cl 0.26441(18) 0.24304(10) 0.94425(6) 0.0688(4) Uani 1 1 d .
Cl5 Cl 0.34875(14) 0.39412(8) 0.87152(6) 0.0573(3) Uani 1 1 d .
C1 C 1.1149(4) -0.0232(2) 0.93173(13) 0.0221(6) Uani 1 1 d .
C2 C 1.1979(5) -0.1032(3) 0.93103(16) 0.0330(8) Uani 1 1 d .
H2 H 1.2089 -0.1362 0.8955 0.040 Uiso 1 1 calc R
C3 C 1.2649(5) -0.1352(3) 0.98194(17) 0.0403(10) Uani 1 1 d .
H3 H 1.3221 -0.1903 0.9814 0.048 Uiso 1 1 calc R
C4 C 1.2488(5) -0.0875(3) 1.03370(16) 0.0344(9) Uani 1 1 d .
H4 H 1.2936 -0.1099 1.0688 0.041 Uiso 1 1 calc R
C5 C 1.1676(5) -0.0073(3) 1.03392(16) 0.0336(9) Uani 1 1 d .
H5 H 1.1577 0.0261 1.0693 0.040 Uiso 1 1 calc R
C6 C 1.1002(4) 0.0252(2) 0.98328(15) 0.0293(7) Uani 1 1 d .
H6 H 1.0440 0.0806 0.9839 0.035 Uiso 1 1 calc R
C7 C 0.8647(4) -0.0727(2) 0.83669(13) 0.0228(6) Uani 1 1 d .
H7 H 0.9085 -0.1318 0.8230 0.027 Uiso 1 1 calc R
C8 C 0.7643(4) -0.0773(2) 0.89088(13) 0.0245(7) Uani 1 1 d .
C9 C 0.7008(6) -0.1662(3) 0.91066(17) 0.0406(10) Uani 1 1 d .
H9A H 0.6456 -0.1580 0.9478 0.061 Uiso 1 1 calc R
H9B H 0.7858 -0.2093 0.9162 0.061 Uiso 1 1 calc R
H9C H 0.6293 -0.1896 0.8810 0.061 Uiso 1 1 calc R
C10 C 0.6305(5) 0.0302(2) 0.96240(15) 0.0312(8) Uani 1 1 d .
H10A H 0.5432 0.0658 0.9476 0.047 Uiso 1 1 calc R
H10B H 0.6881 0.0661 0.9912 0.047 Uiso 1 1 calc R
H10C H 0.5919 -0.0253 0.9810 0.047 Uiso 1 1 calc R
C11 C 0.7352(4) 0.0056(2) 0.91257(14) 0.0221(7) Uani 1 1 d .
C12 C 0.8201(4) 0.0793(2) 0.87864(13) 0.0191(6) Uani 1 1 d .
H12 H 0.8279 0.1395 0.8987 0.023 Uiso 1 1 calc R
C13 C 0.7755(4) -0.0172(2) 0.79030(15) 0.0246(6) Uani 1 1 d .
H13A H 0.6709 -0.0429 0.7844 0.030 Uiso 1 1 calc R
H13B H 0.8312 -0.0182 0.7524 0.030 Uiso 1 1 calc R
C14 C 0.7642(4) 0.0822(2) 0.81408(13) 0.0206(6) Uani 1 1 d .
H14 H 0.6555 0.1051 0.8116 0.025 Uiso 1 1 calc R
C15 C 0.8201(4) 0.1430(2) 0.69581(13) 0.0226(7) Uani 1 1 d .
C16 C 0.6629(4) 0.1282(2) 0.68683(15) 0.0305(8) Uani 1 1 d .
H16 H 0.5958 0.1211 0.7195 0.037 Uiso 1 1 calc R
C17 C 0.6032(5) 0.1237(2) 0.63010(16) 0.0358(9) Uani 1 1 d .
H17 H 0.4955 0.1146 0.6242 0.043 Uiso 1 1 calc R
C18 C 0.7014(5) 0.1323(3) 0.58252(16) 0.0364(9) Uani 1 1 d .
H18 H 0.6618 0.1277 0.5438 0.044 Uiso 1 1 calc R
C19 C 0.8559(6) 0.1477(3) 0.59159(16) 0.0390(9) Uani 1 1 d .
H19 H 0.9227 0.1547 0.5589 0.047 Uiso 1 1 calc R
C20 C 0.9162(5) 0.1531(2) 0.64771(15) 0.0303(8) Uani 1 1 d .
H20 H 1.0236 0.1638 0.6532 0.036 Uiso 1 1 calc R
C21 C 0.8597(4) 0.27143(19) 0.78987(14) 0.0233(6) Uani 1 1 d .
C22 C 0.7319(6) 0.3177(3) 0.76855(18) 0.0417(10) Uani 1 1 d .
H22 H 0.6608 0.2878 0.7433 0.050 Uiso 1 1 calc R
C23 C 0.7077(6) 0.4078(3) 0.78404(18) 0.0489(12) Uani 1 1 d .
H23 H 0.6196 0.4390 0.7694 0.059 Uiso 1 1 calc R
C24 C 0.8079(6) 0.4519(3) 0.8197(2) 0.0431(11) Uani 1 1 d .
H24 H 0.7909 0.5137 0.8296 0.052 Uiso 1 1 calc R
C25 C 0.9325(5) 0.4073(3) 0.8413(2) 0.0494(12) Uani 1 1 d .
H25 H 1.0021 0.4377 0.8668 0.059 Uiso 1 1 calc R
C26 C 0.9592(5) 0.3164(3) 0.8262(2) 0.0391(9) Uani 1 1 d .
H26 H 1.0473 0.2858 0.8413 0.047 Uiso 1 1 calc R
C27 C 0.3910(5) 0.2808(3) 0.89026(19) 0.0406(10) Uani 1 1 d .
H27 H 0.3783 0.2419 0.8547 0.049 Uiso 1 1 calc R

loop_
_atom_site_aniso_label
_atom_site_aniso_U_11
_atom_site_aniso_U_22
_atom_site_aniso_U_33
_atom_site_aniso_U_23
_atom_site_aniso_U_13
_atom_site_aniso_U_12
Pd1 0.01390(11) 0.02163(10) 0.02001(10) 0.00118(9) 0.00093(9) -0.00071(9)
As1 0.01710(17) 0.02060(14) 0.01792(14) 0.00130(12) -0.00027(12) -0.00045(12)
P1 0.0165(4) 0.0231(4) 0.0189(4) 0.0036(3) 0.0006(3) 0.0005(3)
Cl1 0.0152(4) 0.0358(4) 0.0351(4) 0.0001(3) -0.0036(3) 0.0015(3)
Cl2 0.0277(5) 0.0393(5) 0.0448(5) 0.0183(4) 0.0079(4) -0.0025(4)
Cl3 0.0459(7) 0.0417(5) 0.0607(7) -0.0008(5) -0.0035(5) 0.0097(5)
Cl4 0.0671(10) 0.0726(9) 0.0667(8) 0.0037(7) 0.0264(7) -0.0108(7)
Cl5 0.0399(6) 0.0425(5) 0.0894(9) 0.0051(6) -0.0107(6) 0.0020(5)
C1 0.0218(18) 0.0239(14) 0.0206(14) 0.0040(12) -0.0019(13) -0.0009(13)
C2 0.042(2) 0.0309(17) 0.0257(17) -0.0006(15) -0.0035(15) 0.0099(16)
C3 0.050(3) 0.0352(19) 0.036(2) 0.0087(16) -0.0035(19) 0.0172(18)
C4 0.035(2) 0.041(2) 0.0276(18) 0.0097(15) -0.0052(16) 0.0060(17)
C5 0.039(2) 0.0388(19) 0.0232(16) -0.0006(14) -0.0056(15) 0.0059(16)
C6 0.030(2) 0.0314(17) 0.0262(17) -0.0031(15) -0.0019(15) 0.0052(15)
C7 0.0261(18) 0.0196(13) 0.0228(15) -0.0015(11) 0.0005(14) -0.0024(14)
C8 0.031(2) 0.0249(15) 0.0179(15) 0.0002(12) -0.0003(14) -0.0069(14)
C9 0.057(3) 0.0318(19) 0.033(2) 0.0031(16) 0.0078(19) -0.0168(18)
C10 0.030(2) 0.0380(18) 0.0262(16) 0.0029(14) 0.0099(16) -0.0015(17)
C11 0.0174(17) 0.0285(16) 0.0204(14) 0.0047(12) 0.0005(12) -0.0018(12)
C12 0.0184(17) 0.0210(13) 0.0180(14) 0.0027(11) 0.0020(12) 0.0005(11)
C13 0.0246(18) 0.0291(15) 0.0202(14) 0.0022(14) -0.0004(14) -0.0077(13)
C14 0.0166(16) 0.0262(15) 0.0189(14) 0.0023(12) 0.0017(12) -0.0011(12)
C15 0.0202(18) 0.0272(15) 0.0204(15) 0.0028(12) -0.0010(12) 0.0033(12)
C16 0.022(2) 0.045(2) 0.0243(16) 0.0047(14) -0.0021(14) 0.0001(15)
C17 0.032(2) 0.043(2) 0.0327(19) 0.0038(16) -0.0087(16) -0.0009(16)
C18 0.046(3) 0.041(2) 0.0222(17) 0.0020(15) -0.0112(16) 0.0048(17)
C19 0.041(3) 0.051(2) 0.0247(17) 0.0022(16) 0.0054(18) 0.003(2)
C20 0.028(2) 0.0364(18) 0.0267(18) 0.0044(15) 0.0049(14) 0.0026(15)
C21 0.0242(17) 0.0233(13) 0.0223(14) 0.0043(12) 0.0052(15) 0.0021(13)
C22 0.052(3) 0.038(2) 0.034(2) -0.0003(16) -0.0093(19) 0.0160(19)
C23 0.069(3) 0.041(2) 0.036(2) 0.0100(19) 0.003(2) 0.029(2)
C24 0.054(3) 0.0256(18) 0.050(2) 0.0024(17) 0.023(2) 0.0032(17)
C25 0.036(3) 0.039(2) 0.072(3) -0.019(2) 0.010(2) -0.0029(18)
C26 0.025(2) 0.0336(19) 0.059(3) -0.0097(18) 0.0001(19) 0.0009(16)
C27 0.037(3) 0.037(2) 0.048(2) -0.0087(17) 0.0037(19) -0.0037(17)

loop_
_atom_type_symbol
_atom_type_description
_atom_type_scat_dispersion_real
_atom_type_scat_dispersion_imag
_atom_type_scat_source
C C 0.0033 0.0016 'International Tables Vol C Tables 4.2.6.8 and 6.1.1.4'
H H 0.0000 0.0000 'International Tables Vol C Tables 4.2.6.8 and 6.1.1.4'
P P 0.1023 0.0942 'International Tables Vol C Tables 4.2.6.8 and 6.1.1.4'
Cl Cl 0.1484 0.1585 'International Tables Vol C Tables 4.2.6.8 and 6.1.1.4'
As As 0.0499 2.0058 'International Tables Vol C Tables 4.2.6.8 and 6.1.1.4'
Pd Pd -0.9988 1.0072 'International Tables Vol C Tables 4.2.6.8 and 6.1.1.4'

loop_
_geom_angle_atom_site_label_1
_geom_angle_atom_site_label_2
_geom_angle_atom_site_label_3
_geom_angle
P1 Pd1 As1 83.57(2)
P1 Pd1 Cl1 170.82(3)
As1 Pd1 Cl1 88.59(2)
P1 Pd1 Cl2 94.78(3)
As1 Pd1 Cl2 174.70(3)
Cl1 Pd1 Cl2 92.60(3)
C1 As1 C12 111.05(13)
C1 As1 C7 107.67(14)
C12 As1 C7 77.49(14)
C1 As1 Pd1 124.23(10)
C12 As1 Pd1 106.07(9)
C7 As1 Pd1 120.10(9)
C21 P1 C15 104.54(15)
C21 P1 C14 107.76(15)
C15 P1 C14 103.77(15)
C21 P1 Pd1 112.09(12)
C15 P1 Pd1 120.70(11)
C14 P1 Pd1 107.12(11)
C2 C1 C6 119.9(3)
C2 C1 As1 119.9(2)
C6 C1 As1 120.2(3)
C1 C2 C3 120.0(3)
C2 C3 C4 120.2(3)
C5 C4 C3 119.5(3)
C4 C5 C6 120.7(3)
C5 C6 C1 119.7(3)
C8 C7 C13 107.3(3)
C8 C7 As1 100.5(2)
C13 C7 As1 99.43(19)
C11 C8 C9 128.3(3)
C11 C8 C7 111.6(3)
C9 C8 C7 119.9(3)
C8 C11 C10 127.8(3)
C8 C11 C12 111.8(3)
C10 C11 C12 120.4(3)
C11 C12 C14 110.7(3)
C11 C12 As1 101.8(2)
C14 C12 As1 95.28(19)
C7 C13 C14 106.8(3)
C12 C14 C13 106.5(3)
C12 C14 P1 109.9(2)
C13 C14 P1 107.8(2)
C20 C15 C16 119.1(3)
C20 C15 P1 121.0(3)
C16 C15 P1 119.9(3)
C15 C16 C17 120.3(3)
C18 C17 C16 119.8(4)
C19 C18 C17 119.6(3)
C18 C19 C20 121.1(4)
C15 C20 C19 120.1(4)
C26 C21 C22 118.4(3)
C26 C21 P1 120.4(3)
C22 C21 P1 121.2(3)
C21 C22 C23 120.0(4)
C24 C23 C22 120.9(4)
C25 C24 C23 119.6(4)
C24 C25 C26 120.3(4)
C21 C26 C25 120.6(4)
Cl4 C27 Cl5 110.2(2)
Cl4 C27 Cl3 110.8(2)
Cl5 C27 Cl3 109.2(2)

loop_
_geom_bond_atom_site_label_1
_geom_bond_atom_site_label_2
_geom_bond_distance
Pd1 P1 2.2600(9)
Pd1 As1 2.3254(4)
Pd1 Cl1 2.3449(9)
Pd1 Cl2 2.3527(9)
As1 C1 1.922(3)
As1 C12 1.961(3)
As1 C7 1.980(3)
P1 C21 1.820(3)
P1 C15 1.825(3)
P1 C14 1.843(3)
Cl3 C27 1.761(5)
Cl4 C27 1.740(5)
Cl5 C27 1.761(4)
C1 C2 1.380(5)
C1 C6 1.382(5)
C2 C3 1.382(5)
C3 C4 1.383(5)
C4 C5 1.374(5)
C5 C6 1.380(5)
C7 C8 1.513(5)
C7 C13 1.545(5)
C8 C11 1.342(5)
C8 C9 1.490(5)
C10 C11 1.498(5)
C11 C12 1.522(4)
C12 C14 1.552(4)
C13 C14 1.565(4)
C15 C20 1.385(5)
C15 C16 1.392(5)
C16 C17 1.396(5)
C17 C18 1.385(6)
C18 C19 1.371(6)
C19 C20 1.386(5)
C21 C26 1.366(5)
C21 C22 1.387(5)
C22 C23 1.390(6)
C23 C24 1.356(7)
C24 C25 1.355(7)
C25 C26 1.401(5)
